data_4025078
loop_
_publ_author_name
'Piron, Flavia'
'Vanthuyne, Nicolas'
'Joulin, B\'erang\`ere'
'Naubron, Jean-Val\`ere'
'Cisma\,s, Crina'
'Terec, Anamaria'
'Varga, Richard Attila'
'Roussel, Christian'
'Roncali, Jean'
'Grosu, Ion'

_publ_section_title
;
 Synthesis, Structural Analysis, and Chiral Investigations of Some
 Atropisomers with EE-Tetrahalogeno-1,3-butadiene Core
;
_journal_coden_ASTM JOCEAH
_journal_issue 23
_journal_name_full 'Journal of Organic Chemistry'
_journal_page_first 9062
_journal_page_last 9070
_journal_paper_doi 10.1021/jo901762j
_journal_volume 74
_journal_year 2009
_chemical_formula_moiety 'C12 H12 I4 N2 O4, C12 H11 I4 N2 O4'
_chemical_formula_sum 'C12 H12 I4 N2 O4'
_chemical_formula_weight 755.83
_chemical_name_systematic
; 
 ? 
;
_space_group_IT_number 14
_symmetry_cell_setting monoclinic
_symmetry_space_group_name_Hall '-P 2yn'
_symmetry_space_group_name_H-M 'P 1 21/n 1'
_atom_sites_solution_hydrogens geom
_atom_sites_solution_primary direct
_atom_sites_solution_secondary difmap
_audit_creation_method SHELXL-97
_cell_angle_alpha 90.00
_cell_angle_beta 103.0730(10)
_cell_angle_gamma 90.00
_cell_formula_units_Z 8
_cell_length_a 17.1722(10)
_cell_length_b 11.5894(7)
_cell_length_c 19.7178(12)
_cell_measurement_reflns_used 5834
_cell_measurement_temperature 297(2)
_cell_measurement_theta_max 23.55
_cell_measurement_theta_min 2.26
_cell_volume 3822.4(4)
_computing_cell_refinement 'Bruker SMART'
_computing_data_collection 'Bruker SMART'
_computing_data_reduction 'Bruker SAINT'
_computing_molecular_graphics 'Bruker SHELXTL'
_computing_publication_material 'Bruker SHELXTL'
_computing_structure_refinement 'Bruker SHELXTL'
_computing_structure_solution 'Bruker SHELXTL'
_diffrn_ambient_temperature 297(2)
_diffrn_measured_fraction_theta_full 1.000
_diffrn_measured_fraction_theta_max 1.000
_diffrn_measurement_device_type 'CCD area detector'
_diffrn_measurement_method 'phi and omega scans'
_diffrn_radiation_monochromator graphite
_diffrn_radiation_source 'fine-focus sealed tube'
_diffrn_radiation_type MoK\a
_diffrn_radiation_wavelength 0.71073
_diffrn_reflns_av_R_equivalents 0.0458
_diffrn_reflns_av_sigmaI/netI 0.0401
_diffrn_reflns_limit_h_max 20
_diffrn_reflns_limit_h_min -20
_diffrn_reflns_limit_k_max 13
_diffrn_reflns_limit_k_min -13
_diffrn_reflns_limit_l_max 23
_diffrn_reflns_limit_l_min -23
_diffrn_reflns_number 27157
_diffrn_reflns_theta_full 25.00
_diffrn_reflns_theta_max 25.00
_diffrn_reflns_theta_min 1.79
_exptl_absorpt_coefficient_mu 6.537
_exptl_absorpt_correction_T_max 0.271
_exptl_absorpt_correction_T_min 0.207
_exptl_absorpt_correction_type multi-scan
_exptl_absorpt_process_details 'Bruker, 2000.'
_exptl_crystal_colour colourless
_exptl_crystal_density_diffrn 2.625
_exptl_crystal_density_method 'not measured'
_exptl_crystal_description block
_exptl_crystal_F_000 2732
_exptl_crystal_size_max 0.27
_exptl_crystal_size_mid 0.22
_exptl_crystal_size_min 0.20
_refine_diff_density_max 2.548
_refine_diff_density_min -1.913
_refine_diff_density_rms 0.160
_refine_ls_extinction_method none
_refine_ls_goodness_of_fit_ref 1.103
_refine_ls_hydrogen_treatment constr
_refine_ls_matrix_type full
_refine_ls_number_parameters 398
_refine_ls_number_reflns 6738
_refine_ls_number_restraints 0
_refine_ls_restrained_S_all 1.103
_refine_ls_R_factor_all 0.0639
_refine_ls_R_factor_gt 0.0554
_refine_ls_shift/su_max 0.001
_refine_ls_shift/su_mean 0.000
_refine_ls_structure_factor_coef Fsqd
_refine_ls_weighting_details 'calc w=1/[\s^2^(Fo^2^)+(0.0337P)^2^+38.3416P] where P=(Fo^2^+2Fc^2^)/3'
_refine_ls_weighting_scheme calc
_refine_ls_wR_factor_gt 0.1142
_refine_ls_wR_factor_ref 0.1181
_reflns_number_gt 5899
_reflns_number_total 6738
_reflns_threshold_expression >2sigma(I)
_cod_data_source_file jo901762j_si_004.cif
_cod_data_source_block 371rich
_cod_depositor_comments
;
The following automatic conversions were performed:
'_symmetry_cell_setting' value 'Monoclinic' changed to 'monoclinic'
according to '/home/saulius/struct/CIF-dictionaries/cif_core.dic'
dictionary named 'cif_core.dic' version 2.4.1 from 2010-06-29.

Automatic conversion script
Id: cif_fix_enum 1527 2010-12-29 10:47:43Z saulius 
;
_cod_original_sg_symbol_Hall '-P 2yn '
_cod_original_sg_symbol_H-M 'P2(1)/n  '
_cod_database_code 4025078

loop_
_symmetry_equiv_pos_as_xyz
'x, y, z'
'-x+1/2, y+1/2, -z+1/2'
'-x, -y, -z'
'x-1/2, -y-1/2, z-1/2'

loop_
_atom_site_label
_atom_site_type_symbol
_atom_site_fract_x
_atom_site_fract_y
_atom_site_fract_z
_atom_site_U_iso_or_equiv
_atom_site_adp_type
_atom_site_occupancy
_atom_site_symmetry_multiplicity
_atom_site_calc_flag
_atom_site_refinement_flags
_atom_site_disorder_assembly
_atom_site_disorder_group
C1 C 0.4004(7) 0.0644(10) 0.7491(6) 0.057(3) Uani 1 1 d . . .
C2 C 0.4956(9) 0.0286(12) 0.8475(7) 0.082(4) Uani 1 1 d . . .
H2A H 0.5389 -0.0245 0.8460 0.098 Uiso 1 1 calc R . .
H2B H 0.4902 0.0352 0.8953 0.098 Uiso 1 1 calc R . .
C3 C 0.5116(8) 0.1446(11) 0.8195(7) 0.076(4) Uani 1 1 d . . .
H3A H 0.5084 0.2055 0.8525 0.091 Uiso 1 1 calc R . .
H3B H 0.5638 0.1468 0.8084 0.091 Uiso 1 1 calc R . .
C4 C 0.4454(7) 0.2451(9) 0.7091(6) 0.054(3) Uani 1 1 d . . .
H4A H 0.4020 0.2299 0.6692 0.065 Uiso 1 1 calc R . .
H4B H 0.4948 0.2462 0.6931 0.065 Uiso 1 1 calc R . .
C5 C 0.4327(6) 0.3632(9) 0.7389(5) 0.049(3) Uani 1 1 d . . .
C6 C 0.4810(6) 0.4515(10) 0.7481(5) 0.045(2) Uani 1 1 d . . .
C7 C 0.4679(6) 0.5657(9) 0.7747(5) 0.047(2) Uani 1 1 d . . .
C8 C 0.4869(6) 0.5998(9) 0.8397(5) 0.043(2) Uani 1 1 d . . .
C9 C 0.4730(7) 0.7184(9) 0.8671(6) 0.054(3) Uani 1 1 d . . .
H9A H 0.5220 0.7457 0.8976 0.065 Uiso 1 1 calc R . .
H9B H 0.4587 0.7719 0.8284 0.065 Uiso 1 1 calc R . .
C10 C 0.4113(7) 0.7799(10) 0.9603(6) 0.053(3) Uani 1 1 d . . .
C11 C 0.2857(9) 0.7126(14) 0.9269(11) 0.119(7) Uani 1 1 d . . .
H11 H 0.2326 0.6964 0.9264 0.143 Uiso 1 1 calc R . .
C12 C 0.3307(7) 0.6747(13) 0.8744(9) 0.091(5) Uani 1 1 d . . .
H12A H 0.3297 0.5914 0.8692 0.109 Uiso 1 1 calc R . .
H12B H 0.3097 0.7101 0.8294 0.109 Uiso 1 1 calc R . .
C13 C 0.8467(7) 0.4997(10) 0.8090(6) 0.053(3) Uani 1 1 d . . .
C14 C 0.9722(8) 0.4839(14) 0.8762(7) 0.082(4) Uani 1 1 d . . .
H14A H 1.0161 0.5382 0.8805 0.099 Uiso 1 1 calc R . .
H14B H 0.9942 0.4075 0.8879 0.099 Uiso 1 1 calc R . .
C15 C 0.9196(6) 0.5171(10) 0.9234(6) 0.053(3) Uani 1 1 d . . .
H15A H 0.9212 0.4602 0.9598 0.064 Uiso 1 1 calc R . .
H15B H 0.9339 0.5921 0.9443 0.064 Uiso 1 1 calc R . .
C16 C 0.7679(5) 0.5336(7) 0.8965(5) 0.036(2) Uani 1 1 d . . .
H16A H 0.7672 0.4822 0.9352 0.043 Uiso 1 1 calc R . .
H16B H 0.7239 0.5125 0.8584 0.043 Uiso 1 1 calc R . .
C17 C 0.7566(5) 0.6568(8) 0.9184(5) 0.036(2) Uani 1 1 d . . .
C18 C 0.7694(5) 0.6982(8) 0.9824(4) 0.033(2) Uani 1 1 d . . .
C19 C 0.7624(5) 0.8208(8) 1.0016(4) 0.035(2) Uani 1 1 d . . .
C20 C 0.8187(6) 0.8979(8) 1.0098(4) 0.034(2) Uani 1 1 d . . .
C21 C 0.8127(7) 1.0217(8) 1.0306(5) 0.048(3) Uani 1 1 d . . .
H21A H 0.7633 1.0324 1.0460 0.058 Uiso 1 1 calc R . .
H21B H 0.8568 1.0392 1.0696 0.058 Uiso 1 1 calc R . .
C22 C 0.8567(7) 1.1998(8) 0.9837(6) 0.047(3) Uani 1 1 d . . .
C23 C 0.7818(12) 1.1993(12) 0.8721(8) 0.103(6) Uani 1 1 d . . .
H23A H 0.8079 1.1730 0.8361 0.124 Uiso 1 1 calc R . .
H23B H 0.7363 1.2468 0.8507 0.124 Uiso 1 1 calc R . .
C24 C 0.7555(9) 1.0982(10) 0.9094(6) 0.070(4) Uani 1 1 d . . .
H24A H 0.7018 1.1091 0.9164 0.084 Uiso 1 1 calc R . .
H24B H 0.7579 1.0265 0.8846 0.084 Uiso 1 1 calc R . .
I1 I 0.32194(6) 0.38173(9) 0.76552(7) 0.0956(4) Uani 1 1 d . . .
I2 I 0.59586(5) 0.44110(9) 0.72397(5) 0.0736(3) Uani 1 1 d . . .
I3 I 0.41089(7) 0.68111(8) 0.69481(4) 0.0850(3) Uani 1 1 d . . .
I4 I 0.54330(6) 0.48174(8) 0.91559(4) 0.0724(3) Uani 1 1 d . . .
I5 I 0.71928(4) 0.77287(6) 0.83476(3) 0.04965(19) Uani 1 1 d . . .
I6 I 0.80115(4) 0.59183(5) 1.07144(3) 0.04182(17) Uani 1 1 d . . .
I7 I 0.64703(4) 0.85437(7) 1.01921(4) 0.0566(2) Uani 1 1 d . . .
I8 I 0.92985(4) 0.85294(6) 0.98929(4) 0.04667(18) Uani 1 1 d . . .
N1 N 0.4490(6) 0.1545(8) 0.7582(5) 0.055(2) Uani 1 1 d . . .
N2 N 0.4097(5) 0.7158(8) 0.9051(5) 0.055(2) Uani 1 1 d . . .
N3 N 0.8421(5) 0.5196(7) 0.8752(4) 0.0406(19) Uani 1 1 d . . .
N4 N 0.8142(5) 1.1011(7) 0.9745(4) 0.048(2) Uani 1 1 d . . .
O1 O 0.4216(6) -0.0112(7) 0.8028(5) 0.073(2) Uani 1 1 d . . .
O2 O 0.3425(5) 0.0472(7) 0.7019(5) 0.071(2) Uani 1 1 d . . .
O3 O 0.3381(5) 0.7766(8) 0.9763(5) 0.078(3) Uani 1 1 d . . .
O4 O 0.4649(5) 0.8323(11) 0.9969(5) 0.101(4) Uani 1 1 d . . .
O5 O 0.9242(5) 0.4853(9) 0.8071(5) 0.083(3) Uani 1 1 d . . .
O6 O 0.7930(6) 0.4961(10) 0.7576(4) 0.086(3) Uani 1 1 d . . .
O7 O 0.8362(6) 1.2626(7) 0.9242(5) 0.076(3) Uani 1 1 d . . .
O8 O 0.9039(5) 1.2328(7) 1.0342(4) 0.064(2) Uani 1 1 d . . .

loop_
_atom_site_aniso_label
_atom_site_aniso_U_11
_atom_site_aniso_U_22
_atom_site_aniso_U_33
_atom_site_aniso_U_23
_atom_site_aniso_U_13
_atom_site_aniso_U_12
C1 0.060(7) 0.047(7) 0.062(7) -0.022(6) 0.012(6) 0.001(6)
C2 0.095(11) 0.063(9) 0.077(9) -0.003(7) -0.002(8) 0.000(8)
C3 0.076(9) 0.056(8) 0.084(9) -0.009(7) -0.007(7) -0.013(7)
C4 0.059(7) 0.045(6) 0.056(7) -0.011(5) 0.010(5) 0.007(5)
C5 0.053(6) 0.050(6) 0.048(6) -0.014(5) 0.020(5) 0.002(5)
C6 0.039(5) 0.059(7) 0.037(5) -0.011(5) 0.010(4) -0.003(5)
C7 0.054(6) 0.049(6) 0.040(5) 0.001(5) 0.011(5) -0.003(5)
C8 0.043(6) 0.042(6) 0.045(6) -0.006(5) 0.013(5) -0.001(5)
C9 0.054(7) 0.048(6) 0.057(7) -0.013(5) 0.006(5) -0.007(5)
C10 0.055(7) 0.051(7) 0.053(7) -0.002(6) 0.011(6) 0.009(6)
C11 0.066(9) 0.094(12) 0.22(2) -0.095(13) 0.073(12) -0.037(9)
C12 0.042(7) 0.092(11) 0.135(13) -0.065(10) 0.012(8) -0.009(7)
C13 0.055(7) 0.055(7) 0.053(7) -0.011(5) 0.021(6) 0.000(5)
C14 0.049(7) 0.113(12) 0.090(10) 0.014(9) 0.027(7) 0.024(8)
C15 0.042(6) 0.048(6) 0.066(7) -0.003(5) 0.004(5) 0.005(5)
C16 0.042(5) 0.027(5) 0.037(5) -0.006(4) 0.008(4) -0.005(4)
C17 0.034(5) 0.036(5) 0.037(5) -0.001(4) 0.006(4) 0.002(4)
C18 0.038(5) 0.037(5) 0.026(4) 0.000(4) 0.010(4) -0.004(4)
C19 0.031(5) 0.041(5) 0.031(5) 0.006(4) 0.003(4) 0.007(4)
C20 0.043(5) 0.029(5) 0.029(4) 0.002(4) 0.007(4) 0.004(4)
C21 0.068(7) 0.034(6) 0.042(6) -0.006(5) 0.010(5) 0.002(5)
C22 0.061(7) 0.026(5) 0.058(7) -0.002(5) 0.026(6) 0.004(5)
C23 0.171(17) 0.054(9) 0.073(10) 0.023(8) 0.003(10) -0.001(10)
C24 0.100(10) 0.050(7) 0.045(6) -0.002(6) -0.015(6) 0.003(7)
I1 0.0708(6) 0.0791(7) 0.1541(10) -0.0531(7) 0.0616(6) -0.0257(5)
I2 0.0610(5) 0.1010(7) 0.0683(5) -0.0251(5) 0.0348(4) -0.0137(5)
I3 0.1455(9) 0.0548(5) 0.0438(4) 0.0071(4) -0.0013(5) 0.0095(5)
I4 0.0966(7) 0.0829(6) 0.0372(4) 0.0084(4) 0.0142(4) 0.0312(5)
I5 0.0675(5) 0.0464(4) 0.0322(3) 0.0015(3) 0.0053(3) 0.0027(3)
I6 0.0498(4) 0.0357(3) 0.0382(3) 0.0049(3) 0.0062(3) -0.0014(3)
I7 0.0436(4) 0.0611(5) 0.0678(5) -0.0072(4) 0.0180(3) 0.0076(3)
I8 0.0430(4) 0.0442(4) 0.0544(4) -0.0021(3) 0.0144(3) -0.0116(3)
N1 0.066(6) 0.042(5) 0.050(5) -0.010(4) -0.001(5) -0.006(5)
N2 0.043(5) 0.045(5) 0.080(7) -0.019(5) 0.021(5) -0.002(4)
N3 0.041(5) 0.041(5) 0.040(4) 0.000(4) 0.010(4) 0.004(4)
N4 0.066(6) 0.027(4) 0.043(5) 0.003(4) -0.003(4) 0.001(4)
O1 0.097(7) 0.048(5) 0.073(6) -0.002(4) 0.014(5) -0.010(5)
O2 0.068(6) 0.062(5) 0.078(6) -0.019(5) 0.010(5) -0.012(4)
O3 0.058(5) 0.081(6) 0.105(7) -0.021(6) 0.038(5) 0.003(5)
O4 0.051(5) 0.171(11) 0.076(6) -0.062(7) 0.006(5) -0.003(6)
O5 0.064(6) 0.121(8) 0.072(6) -0.004(6) 0.030(5) 0.016(6)
O6 0.086(6) 0.128(9) 0.040(4) -0.028(5) 0.002(4) 0.013(6)
O7 0.108(7) 0.046(5) 0.074(6) 0.009(4) 0.022(5) -0.016(5)
O8 0.065(5) 0.050(5) 0.077(6) -0.017(4) 0.016(4) -0.014(4)

loop_
_atom_type_symbol
_atom_type_description
_atom_type_scat_dispersion_real
_atom_type_scat_dispersion_imag
_atom_type_scat_source
C C 0.0033 0.0016 'International Tables Vol C Tables 4.2.6.8 and 6.1.1.4'
H H 0.0000 0.0000 'International Tables Vol C Tables 4.2.6.8 and 6.1.1.4'
I I -0.4742 1.8119 'International Tables Vol C Tables 4.2.6.8 and 6.1.1.4'
O O 0.0106 0.0060 'International Tables Vol C Tables 4.2.6.8 and 6.1.1.4'
N N 0.0061 0.0033 'International Tables Vol C Tables 4.2.6.8 and 6.1.1.4'

loop_
_geom_angle_atom_site_label_1
_geom_angle_atom_site_label_2
_geom_angle_atom_site_label_3
_geom_angle
_geom_angle_site_symmetry_1
_geom_angle_site_symmetry_3
_geom_angle_publ_flag
O2 C1 N1 127.9(12) . . ?
O2 C1 O1 121.3(11) . . ?
N1 C1 O1 110.7(10) . . ?
O1 C2 C3 105.7(10) . . ?
O1 C2 H2A 110.6 . . ?
C3 C2 H2A 110.6 . . ?
O1 C2 H2B 110.6 . . ?
C3 C2 H2B 110.6 . . ?
H2A C2 H2B 108.7 . . ?
N1 C3 C2 102.6(10) . . ?
N1 C3 H3A 111.3 . . ?
C2 C3 H3A 111.3 . . ?
N1 C3 H3B 111.3 . . ?
C2 C3 H3B 111.3 . . ?
H3A C3 H3B 109.2 . . ?
N1 C4 C5 113.0(9) . . ?
N1 C4 H4A 109.0 . . ?
C5 C4 H4A 109.0 . . ?
N1 C4 H4B 109.0 . . ?
C5 C4 H4B 109.0 . . ?
H4A C4 H4B 107.8 . . ?
C6 C5 C4 128.1(10) . . ?
C6 C5 I1 118.0(8) . . ?
C4 C5 I1 113.9(8) . . ?
C5 C6 C7 128.1(10) . . ?
C5 C6 I2 121.0(8) . . ?
C7 C6 I2 110.9(7) . . ?
C8 C7 C6 126.9(10) . . ?
C8 C7 I3 120.4(8) . . ?
C6 C7 I3 112.7(7) . . ?
C7 C8 C9 126.7(10) . . ?
C7 C8 I4 118.3(8) . . ?
C9 C8 I4 115.0(7) . . ?
N2 C9 C8 111.1(9) . . ?
N2 C9 H9A 109.4 . . ?
C8 C9 H9A 109.4 . . ?
N2 C9 H9B 109.4 . . ?
C8 C9 H9B 109.4 . . ?
H9A C9 H9B 108.0 . . ?
O4 C10 N2 131.0(11) . . ?
O4 C10 O3 119.8(11) . . ?
N2 C10 O3 109.1(10) . . ?
O3 C11 C12 106.9(11) . . ?
O3 C11 H11 126.5 . . ?
C12 C11 H11 126.5 . . ?
N2 C12 C11 101.4(11) . . ?
N2 C12 H12A 111.5 . . ?
C11 C12 H12A 111.5 . . ?
N2 C12 H12B 111.5 . . ?
C11 C12 H12B 111.5 . . ?
H12A C12 H12B 109.3 . . ?
O6 C13 N3 128.3(11) . . ?
O6 C13 O5 122.8(10) . . ?
N3 C13 O5 108.9(10) . . ?
O5 C14 C15 107.1(9) . . ?
O5 C14 H14A 110.3 . . ?
C15 C14 H14A 110.3 . . ?
O5 C14 H14B 110.3 . . ?
C15 C14 H14B 110.3 . . ?
H14A C14 H14B 108.6 . . ?
N3 C15 C14 101.1(9) . . ?
N3 C15 H15A 111.5 . . ?
C14 C15 H15A 111.5 . . ?
N3 C15 H15B 111.5 . . ?
C14 C15 H15B 111.5 . . ?
H15A C15 H15B 109.4 . . ?
N3 C16 C17 111.6(7) . . ?
N3 C16 H16A 109.3 . . ?
C17 C16 H16A 109.3 . . ?
N3 C16 H16B 109.3 . . ?
C17 C16 H16B 109.3 . . ?
H16A C16 H16B 108.0 . . ?
C18 C17 C16 127.5(9) . . ?
C18 C17 I5 118.0(7) . . ?
C16 C17 I5 114.4(6) . . ?
C17 C18 C19 125.9(8) . . ?
C17 C18 I6 122.5(7) . . ?
C19 C18 I6 111.6(6) . . ?
C20 C19 C18 126.2(8) . . ?
C20 C19 I7 123.3(7) . . ?
C18 C19 I7 110.4(6) . . ?
C19 C20 C21 126.6(9) . . ?
C19 C20 I8 119.1(7) . . ?
C21 C20 I8 114.2(7) . . ?
N4 C21 C20 112.6(8) . . ?
N4 C21 H21A 109.1 . . ?
C20 C21 H21A 109.1 . . ?
N4 C21 H21B 109.1 . . ?
C20 C21 H21B 109.1 . . ?
H21A C21 H21B 107.8 . . ?
O8 C22 N4 128.9(10) . . ?
O8 C22 O7 122.8(10) . . ?
N4 C22 O7 108.2(10) . . ?
O7 C23 C24 105.5(10) . . ?
O7 C23 H23A 110.6 . . ?
C24 C23 H23A 110.6 . . ?
O7 C23 H23B 110.6 . . ?
C24 C23 H23B 110.6 . . ?
H23A C23 H23B 108.8 . . ?
N4 C24 C23 101.0(11) . . ?
N4 C24 H24A 111.6 . . ?
C23 C24 H24A 111.6 . . ?
N4 C24 H24B 111.6 . . ?
C23 C24 H24B 111.6 . . ?
H24A C24 H24B 109.4 . . ?
C1 N1 C4 124.3(10) . . ?
C1 N1 C3 112.4(10) . . ?
C4 N1 C3 123.0(10) . . ?
C10 N2 C12 112.3(10) . . ?
C10 N2 C9 122.5(9) . . ?
C12 N2 C9 122.3(10) . . ?
C13 N3 C16 123.7(8) . . ?
C13 N3 C15 112.7(9) . . ?
C16 N3 C15 123.5(8) . . ?
C22 N4 C24 112.9(9) . . ?
C22 N4 C21 122.8(9) . . ?
C24 N4 C21 122.5(9) . . ?
C1 O1 C2 108.2(10) . . ?
C10 O3 C11 109.8(10) . . ?
C13 O5 C14 109.6(9) . . ?
C22 O7 C23 110.2(9) . . ?

loop_
_geom_bond_atom_site_label_1
_geom_bond_atom_site_label_2
_geom_bond_distance
_geom_bond_site_symmetry_2
_geom_bond_publ_flag
C1 O2 1.214(13) . ?
C1 N1 1.323(14) . ?
C1 O1 1.359(14) . ?
C2 O1 1.449(15) . ?
C2 C3 1.501(18) . ?
C2 H2A 0.9700 . ?
C2 H2B 0.9700 . ?
C3 N1 1.430(15) . ?
C3 H3A 0.9700 . ?
C3 H3B 0.9700 . ?
C4 N1 1.419(14) . ?
C4 C5 1.524(14) . ?
C4 H4A 0.9700 . ?
C4 H4B 0.9700 . ?
C5 C6 1.304(14) . ?
C5 I1 2.096(10) . ?
C6 C7 1.460(14) . ?
C6 I2 2.134(10) . ?
C7 C8 1.310(13) . ?
C7 I3 2.128(10) . ?
C8 C9 1.515(14) . ?
C8 I4 2.096(10) . ?
C9 N2 1.455(14) . ?
C9 H9A 0.9700 . ?
C9 H9B 0.9700 . ?
C10 O4 1.198(14) . ?
C10 N2 1.312(14) . ?
C10 O3 1.365(13) . ?
C11 O3 1.383(17) . ?
C11 C12 1.49(2) . ?
C11 H11 0.9300 . ?
C12 N2 1.436(14) . ?
C12 H12A 0.9700 . ?
C12 H12B 0.9700 . ?
C13 O6 1.208(13) . ?
C13 N3 1.344(13) . ?
C13 O5 1.350(13) . ?
C14 O5 1.424(15) . ?
C14 C15 1.487(16) . ?
C14 H14A 0.9700 . ?
C14 H14B 0.9700 . ?
C15 N3 1.450(12) . ?
C15 H15A 0.9700 . ?
C15 H15B 0.9700 . ?
C16 N3 1.438(11) . ?
C16 C17 1.517(12) . ?
C16 H16A 0.9700 . ?
C16 H16B 0.9700 . ?
C17 C18 1.322(12) . ?
C17 I5 2.112(9) . ?
C18 C19 1.482(13) . ?
C18 I6 2.114(9) . ?
C19 C20 1.299(13) . ?
C19 I7 2.123(9) . ?
C20 C21 1.502(13) . ?
C20 I8 2.105(9) . ?
C21 N4 1.445(13) . ?
C21 H21A 0.9700 . ?
C21 H21B 0.9700 . ?
C22 O8 1.196(13) . ?
C22 N4 1.346(13) . ?
C22 O7 1.358(13) . ?
C23 O7 1.427(17) . ?
C23 C24 1.507(18) . ?
C23 H23A 0.9700 . ?
C23 H23B 0.9700 . ?
C24 N4 1.441(13) . ?
C24 H24A 0.9700 . ?
C24 H24B 0.9700 . ?

loop_
_geom_torsion_atom_site_label_1
_geom_torsion_atom_site_label_2
_geom_torsion_atom_site_label_3
_geom_torsion_atom_site_label_4
_geom_torsion
_geom_torsion_site_symmetry_1
_geom_torsion_site_symmetry_2
_geom_torsion_site_symmetry_3
_geom_torsion_site_symmetry_4
_geom_torsion_publ_flag
O1 C2 C3 N1 -4.9(15) . . . . ?
N1 C4 C5 C6 115.9(13) . . . . ?
N1 C4 C5 I1 -65.3(11) . . . . ?
C4 C5 C6 C7 178.0(10) . . . . ?
I1 C5 C6 C7 -0.6(16) . . . . ?
C4 C5 C6 I2 -2.2(16) . . . . ?
I1 C5 C6 I2 179.2(5) . . . . ?
C5 C6 C7 C8 91.1(16) . . . . ?
I2 C6 C7 C8 -88.7(12) . . . . ?
C5 C6 C7 I3 -88.5(12) . . . . ?
I2 C6 C7 I3 91.7(7) . . . . ?
C6 C7 C8 C9 -179.9(10) . . . . ?
I3 C7 C8 C9 -0.3(15) . . . . ?
C6 C7 C8 I4 0.6(15) . . . . ?
I3 C7 C8 I4 -179.8(4) . . . . ?
C7 C8 C9 N2 108.1(12) . . . . ?
I4 C8 C9 N2 -72.4(10) . . . . ?
O3 C11 C12 N2 4.9(18) . . . . ?
O5 C14 C15 N3 7.2(14) . . . . ?
N3 C16 C17 C18 -100.2(11) . . . . ?
N3 C16 C17 I5 78.0(8) . . . . ?
C16 C17 C18 C19 176.0(9) . . . . ?
I5 C17 C18 C19 -2.1(13) . . . . ?
C16 C17 C18 I6 -5.1(14) . . . . ?
I5 C17 C18 I6 176.8(4) . . . . ?
C17 C18 C19 C20 -88.2(13) . . . . ?
I6 C18 C19 C20 92.8(10) . . . . ?
C17 C18 C19 I7 94.4(10) . . . . ?
I6 C18 C19 I7 -84.6(6) . . . . ?
C18 C19 C20 C21 -178.7(8) . . . . ?
I7 C19 C20 C21 -1.7(13) . . . . ?
C18 C19 C20 I8 3.7(12) . . . . ?
I7 C19 C20 I8 -179.3(4) . . . . ?
C19 C20 C21 N4 -110.2(11) . . . . ?
I8 C20 C21 N4 67.5(10) . . . . ?
O7 C23 C24 N4 -14.3(15) . . . . ?
O2 C1 N1 C4 -5.8(19) . . . . ?
O1 C1 N1 C4 176.1(10) . . . . ?
O2 C1 N1 C3 -179.2(12) . . . . ?
O1 C1 N1 C3 2.7(14) . . . . ?
C5 C4 N1 C1 121.7(12) . . . . ?
C5 C4 N1 C3 -65.5(15) . . . . ?
C2 C3 N1 C1 1.6(15) . . . . ?
C2 C3 N1 C4 -171.9(11) . . . . ?
O4 C10 N2 C12 -176.2(15) . . . . ?
O3 C10 N2 C12 7.1(15) . . . . ?
O4 C10 N2 C9 -15(2) . . . . ?
O3 C10 N2 C9 168.0(10) . . . . ?
C11 C12 N2 C10 -7.4(17) . . . . ?
C11 C12 N2 C9 -168.3(12) . . . . ?
C8 C9 N2 C10 144.3(10) . . . . ?
C8 C9 N2 C12 -56.6(15) . . . . ?
O6 C13 N3 C16 4.1(19) . . . . ?
O5 C13 N3 C16 -177.1(9) . . . . ?
O6 C13 N3 C15 180.0(13) . . . . ?
O5 C13 N3 C15 -1.3(13) . . . . ?
C17 C16 N3 C13 -110.6(10) . . . . ?
C17 C16 N3 C15 74.0(11) . . . . ?
C14 C15 N3 C13 -3.8(13) . . . . ?
C14 C15 N3 C16 172.0(10) . . . . ?
O8 C22 N4 C24 172.3(12) . . . . ?
O7 C22 N4 C24 -6.3(13) . . . . ?
O8 C22 N4 C21 7.7(18) . . . . ?
O7 C22 N4 C21 -170.8(9) . . . . ?
C23 C24 N4 C22 12.9(14) . . . . ?
C23 C24 N4 C21 177.5(11) . . . . ?
C20 C21 N4 C22 -137.3(10) . . . . ?
C20 C21 N4 C24 59.6(14) . . . . ?
O2 C1 O1 C2 175.8(11) . . . . ?
N1 C1 O1 C2 -6.0(14) . . . . ?
C3 C2 O1 C1 6.7(15) . . . . ?
O4 C10 O3 C11 179.4(14) . . . . ?
N2 C10 O3 C11 -3.5(15) . . . . ?
C12 C11 O3 C10 -1.2(18) . . . . ?
O6 C13 O5 C14 -174.9(13) . . . . ?
N3 C13 O5 C14 6.2(15) . . . . ?
C15 C14 O5 C13 -8.6(16) . . . . ?
O8 C22 O7 C23 177.3(12) . . . . ?
N4 C22 O7 C23 -4.0(14) . . . . ?
C24 C23 O7 C22 11.9(16) . . . . ?

loop_
_cod_related_entry_id
_cod_related_entry_database
_cod_related_entry_code
1 ChemSpider 30659094
